data_4340686
loop_
_publ_author_name
'Wang, Lei'
'Li, Yan-An'
'Yang, Fan'
'Liu, Qi-Kui'
'Ma, Jian-Ping'
'Dong, Yu-Bin'

_publ_section_title
;
 Cd(II)-MOF: Adsorption, Separation, and Guest-Dependent Luminescence for
 Monohalobenzenes.
;
_journal_issue 17
_journal_name_full 'Inorganic chemistry'
_journal_page_first 9087
_journal_page_last 9094
_journal_paper_doi 10.1021/ic501100p
_journal_volume 53
_journal_year 2014
_chemical_formula_sum 'C71 H62.5 Cd I1.5 N4 O10.5 S2'
_chemical_formula_weight 1506.62
_chemical_name_systematic
; 
 ? 
;
_space_group_IT_number 15
_symmetry_cell_setting monoclinic
_symmetry_space_group_name_Hall '-C 2yc'
_symmetry_space_group_name_H-M 'C 1 2/c 1'
_atom_sites_solution_hydrogens geom
_atom_sites_solution_primary direct
_atom_sites_solution_secondary difmap
_audit_creation_method SHELXL-97
_cell_angle_alpha 90.00
_cell_angle_beta 106.976(4)
_cell_angle_gamma 90.00
_cell_formula_units_Z 4
_cell_length_a 28.561(2)
_cell_length_b 13.4161(5)
_cell_length_c 18.0696(8)
_cell_measurement_reflns_used 10179
_cell_measurement_temperature 99.93(16)
_cell_measurement_theta_max 28.9480
_cell_measurement_theta_min 3.2010
_cell_volume 6622.2(6)
_computing_cell_refinement CrysAlisPro
_computing_data_collection CrysAlisPro
_computing_data_reduction CrysAlisPro
_computing_molecular_graphics 'Bruker SHELXTL'
_computing_publication_material 'Bruker SHELXTL'
_computing_structure_refinement 'SHELXL-97 (Sheldrick, 1997)'
_computing_structure_solution 'SHELXS-97 (Sheldrick, 1990)'
_diffrn_ambient_temperature 99.93(16)
_diffrn_detector_area_resol_mean 16.0793
_diffrn_measured_fraction_theta_full 0.998
_diffrn_measured_fraction_theta_max 0.998
_diffrn_measurement_device_type 'SuperNova, Dual, Cu at zero, Eos'
_diffrn_measurement_method '\w scans'
_diffrn_radiation_monochromator mirror
_diffrn_radiation_source 'SuperNova (Mo) X-ray Source'
_diffrn_radiation_type 'Mo K\a'
_diffrn_radiation_wavelength 0.71073
_diffrn_reflns_av_R_equivalents 0.0399
_diffrn_reflns_av_sigmaI/netI 0.0411
_diffrn_reflns_limit_h_max 34
_diffrn_reflns_limit_h_min -34
_diffrn_reflns_limit_k_max 16
_diffrn_reflns_limit_k_min -16
_diffrn_reflns_limit_l_max 21
_diffrn_reflns_limit_l_min -21
_diffrn_reflns_number 25041
_diffrn_reflns_theta_full 25.50
_diffrn_reflns_theta_max 25.50
_diffrn_reflns_theta_min 3.07
_diffrn_standards_decay_% none
_diffrn_standards_interval_count 1
_diffrn_standards_interval_time 15
_diffrn_standards_number 88841
_exptl_absorpt_coefficient_mu 1.155
_exptl_absorpt_correction_T_max 0.8019
_exptl_absorpt_correction_T_min 0.7771
_exptl_absorpt_correction_type multi-scan
_exptl_absorpt_process_details
;
CrysAlisPro, Agilent Technologies,
Version 1.171.36.32 (release 02-08-2013 CrysAlis171 .NET)
(compiled Aug  2 2013,16:46:58)
Empirical absorption correction using spherical harmonics,
 implemented in SCALE3 ABSPACK scaling algorithm.
;
_exptl_crystal_colour 'clear light colourless'
_exptl_crystal_density_diffrn 1.511
_exptl_crystal_density_method 'not measured'
_exptl_crystal_description plate
_exptl_crystal_F_000 3040
_exptl_crystal_size_max 0.23
_exptl_crystal_size_mid 0.22
_exptl_crystal_size_min 0.20
_refine_diff_density_max 3.212
_refine_diff_density_min -1.431
_refine_diff_density_rms 0.122
_refine_ls_extinction_method none
_refine_ls_goodness_of_fit_ref 1.033
_refine_ls_hydrogen_treatment constr
_refine_ls_matrix_type full
_refine_ls_number_parameters 479
_refine_ls_number_reflns 6149
_refine_ls_number_restraints 91
_refine_ls_restrained_S_all 1.030
_refine_ls_R_factor_all 0.0723
_refine_ls_R_factor_gt 0.0601
_refine_ls_shift/su_max 0.000
_refine_ls_shift/su_mean 0.000
_refine_ls_structure_factor_coef Fsqd
_refine_ls_weighting_details 'calc w=1/[\s^2^(Fo^2^)+(0.0736P)^2^+69.5497P] where P=(Fo^2^+2Fc^2^)/3'
_refine_ls_weighting_scheme calc
_refine_ls_wR_factor_gt 0.1523
_refine_ls_wR_factor_ref 0.1646
_reflns_number_gt 5091
_reflns_number_total 6149
_reflns_threshold_expression >2sigma(I)
_cod_data_source_file ic501100p_si_005.cif
_cod_data_source_block 5
_cod_depositor_comments 'Adding full bibliography for 4340685--4340689.cif.'
_cod_original_sg_symbol_H-M C2/c
_cod_original_formula_sum 'C71 H62.50 Cd I1.50 N4 O10.50 S2'
_cod_database_code 4340686

loop_
_symmetry_equiv_pos_as_xyz
'x, y, z'
'-x, y, -z+1/2'
'x+1/2, y+1/2, z'
'-x+1/2, y+1/2, -z+1/2'
'-x, -y, -z'
'x, -y, z-1/2'
'-x+1/2, -y+1/2, -z'
'x+1/2, -y+1/2, z-1/2'

loop_
_atom_site_label
_atom_site_type_symbol
_atom_site_fract_x
_atom_site_fract_y
_atom_site_fract_z
_atom_site_U_iso_or_equiv
_atom_site_adp_type
_atom_site_occupancy
_atom_site_symmetry_multiplicity
_atom_site_calc_flag
_atom_site_refinement_flags
_atom_site_disorder_assembly
_atom_site_disorder_group
I3 I 0.57370(11) 0.4799(3) 0.47042(19) 0.1199(13) Uani 0.25 1 d PD . 4
Cd1 Cd 0.7500 0.2500 0.5000 0.01570(15) Uani 1 2 d S . .
I1 I 0.54376(4) 0.42252(8) 0.37158(8) 0.0739(4) Uani 0.50 1 d P A 3
N1 N 0.72533(13) 0.4133(3) 0.5084(2) 0.0189(8) Uani 1 1 d . . .
N2 N 0.66831(13) 0.2029(3) 0.4723(2) 0.0180(8) Uani 1 1 d . . .
O1 O 0.63883(13) 0.9276(2) 0.36487(19) 0.0269(8) Uani 1 1 d . . .
O2 O 0.57477(12) 0.9801(3) 0.21508(19) 0.0278(8) Uani 1 1 d . . .
O3 O 0.74149(13) 0.2749(3) 0.37175(19) 0.0289(8) Uani 1 1 d . . .
O4 O 0.70444(13) 0.1722(2) 0.26050(19) 0.0264(7) Uani 1 1 d . . .
O5 O 0.77447(13) 0.2779(3) 0.2635(2) 0.0332(8) Uani 1 1 d . . .
S1 S 0.73118(4) 0.26318(8) 0.28791(6) 0.0198(3) Uani 1 1 d . B .
C1 C 0.63712(18) 0.8777(4) 0.2938(3) 0.0249(10) Uani 1 1 d . . .
H1A H 0.6122 0.8263 0.2829 0.030 Uiso 1 1 calc R . .
H1B H 0.6684 0.8467 0.2977 0.030 Uiso 1 1 calc R . .
C2 C 0.62542(17) 0.9544(4) 0.2310(3) 0.0254(10) Uani 1 1 d . . .
H2A H 0.6457 1.0130 0.2474 0.031 Uiso 1 1 calc R . .
H2B H 0.6317 0.9279 0.1848 0.031 Uiso 1 1 calc R . .
C3 C 0.6974(2) 0.4578(4) 0.4442(3) 0.0327(12) Uani 1 1 d . . .
H3 H 0.6861 0.4195 0.3996 0.039 Uiso 1 1 calc R . .
C4 C 0.6848(2) 0.5561(4) 0.4408(3) 0.0347(13) Uani 1 1 d . . .
H4 H 0.6650 0.5826 0.3947 0.042 Uiso 1 1 calc R . .
C5 C 0.70117(16) 0.6175(3) 0.5057(3) 0.0182(9) Uani 1 1 d . . .
C6 C 0.72837(17) 0.5697(3) 0.5730(3) 0.0236(10) Uani 1 1 d . . .
H6 H 0.7392 0.6055 0.6189 0.028 Uiso 1 1 calc R . .
C7 C 0.73934(17) 0.4696(3) 0.5720(3) 0.0236(10) Uani 1 1 d . . .
H7 H 0.7574 0.4399 0.6180 0.028 Uiso 1 1 calc R . .
C8 C 0.65859(15) 0.8748(3) 0.4318(3) 0.0187(9) Uani 1 1 d . . .
C9 C 0.66801(16) 0.7736(3) 0.4338(3) 0.0191(9) Uani 1 1 d . . .
H9 H 0.6596 0.7371 0.3880 0.023 Uiso 1 1 calc R . .
C10 C 0.69003(15) 0.7258(3) 0.5039(3) 0.0170(9) Uani 1 1 d . . .
C11 C 0.70234(17) 0.7819(3) 0.5716(3) 0.0216(9) Uani 1 1 d . . .
H11 H 0.7171 0.7512 0.6188 0.026 Uiso 1 1 calc R . .
C12 C 0.69271(17) 0.8836(3) 0.5690(3) 0.0223(10) Uani 1 1 d . . .
H12 H 0.7013 0.9206 0.6145 0.027 Uiso 1 1 calc R . .
C13 C 0.67042(16) 0.9302(3) 0.4992(3) 0.0205(9) Uani 1 1 d . . .
H13 H 0.6635 0.9981 0.4978 0.025 Uiso 1 1 calc R . .
C14 C 0.64152(16) 0.1772(3) 0.4009(3) 0.0194(9) Uani 1 1 d . . .
H14 H 0.6565 0.1765 0.3616 0.023 Uiso 1 1 calc R . .
C15 C 0.59257(16) 0.1516(3) 0.3827(3) 0.0222(10) Uani 1 1 d . . .
H15 H 0.5753 0.1348 0.3321 0.027 Uiso 1 1 calc R . .
C16 C 0.56922(17) 0.1509(4) 0.4404(3) 0.0248(10) Uani 1 1 d . . .
C17 C 0.59785(18) 0.1762(4) 0.5150(3) 0.0270(11) Uani 1 1 d . . .
H17 H 0.5842 0.1756 0.5559 0.032 Uiso 1 1 calc R . .
C18 C 0.64609(17) 0.2020(3) 0.5279(3) 0.0239(10) Uani 1 1 d . . .
H18 H 0.6642 0.2197 0.5778 0.029 Uiso 1 1 calc R . .
C19 C 0.55578(17) 1.0446(4) 0.1547(3) 0.0253(10) Uani 1 1 d . . .
C20 C 0.50615(17) 1.0639(4) 0.1369(3) 0.0237(10) Uani 1 1 d . . .
H20 H 0.4877 1.0339 0.1656 0.028 Uiso 1 1 calc R . .
C21 C 0.51641(17) 0.1278(4) 0.4235(3) 0.0289(11) Uani 1 1 d . . .
C22 C 0.4884(2) 0.1706(5) 0.4663(4) 0.0494(18) Uani 1 1 d . . .
H22 H 0.5034 0.2116 0.5079 0.059 Uiso 1 1 calc R . .
C23 C 0.5610(2) 1.1534(6) 0.0519(4) 0.056(2) Uani 1 1 d . . .
H23 H 0.5793 1.1840 0.0234 0.067 Uiso 1 1 calc R . .
C24 C 0.58390(19) 1.0900(5) 0.1133(3) 0.0400(14) Uani 1 1 d . . .
H24 H 0.6174 1.0785 0.1261 0.048 Uiso 1 1 calc R . .
C25 C 0.69161(18) 0.3643(4) 0.2485(3) 0.0263(10) Uani 1 1 d . . .
C26 C 0.6421(7) 0.3560(12) 0.2267(9) 0.036(3) Uani 0.53(2) 1 d PU B 1
H26 H 0.6284 0.2930 0.2261 0.043 Uiso 0.53(2) 1 d PR B 1
C27 C 0.6141(5) 0.4426(9) 0.2049(9) 0.039(3) Uani 0.53(2) 1 d PU B 1
H27 H 0.5802 0.4366 0.1896 0.047 Uiso 0.53(2) 1 d PR B 1
C28 C 0.6355(6) 0.5363(9) 0.2077(9) 0.035(3) Uani 0.53(2) 1 d PU B 1
C29 C 0.6864(6) 0.5410(12) 0.2351(8) 0.029(3) Uani 0.53(2) 1 d PU B 1
H29 H 0.7020 0.6023 0.2378 0.035 Uiso 0.53(2) 1 d PR B 1
C30 C 0.7132(11) 0.456(2) 0.2567(18) 0.028(4) Uani 0.53(2) 1 d PU B 1
H30 H 0.7468 0.4606 0.2794 0.033 Uiso 0.53(2) 1 d PR B 1
C31 C 0.6033(7) 0.6269(12) 0.1827(13) 0.068(5) Uani 0.53(2) 1 d P B 1
H31A H 0.5872 0.6421 0.2211 0.101 Uiso 0.53(2) 1 calc PR B 1
H31B H 0.5792 0.6134 0.1342 0.101 Uiso 0.53(2) 1 calc PR B 1
H31C H 0.6230 0.6826 0.1768 0.101 Uiso 0.53(2) 1 calc PR B 1
C26' C 0.6434(7) 0.3395(15) 0.2008(12) 0.039(4) Uani 0.47(2) 1 d PU B 2
H26' H 0.6314 0.2746 0.1943 0.047 Uiso 0.47(2) 1 d PR B 2
C27' C 0.6119(5) 0.4162(12) 0.1661(12) 0.042(3) Uani 0.47(2) 1 d PU B 2
H27' H 0.5801 0.4024 0.1360 0.051 Uiso 0.47(2) 1 d PR B 2
C28' C 0.6264(6) 0.5128(12) 0.1723(13) 0.042(3) Uani 0.47(2) 1 d PU B 2
C29' C 0.6727(8) 0.5379(14) 0.2152(11) 0.038(3) Uani 0.47(2) 1 d PU B 2
H29' H 0.6831 0.6038 0.2212 0.046 Uiso 0.47(2) 1 d PR B 2
C30' C 0.7070(14) 0.465(3) 0.251(2) 0.037(4) Uani 0.47(2) 1 d PU B 2
H30' H 0.7398 0.4803 0.2736 0.044 Uiso 0.47(2) 1 d PR B 2
C31' C 0.5954(8) 0.5981(19) 0.1314(17) 0.080(8) Uani 0.47(2) 1 d P B 2
H31D H 0.6030 0.6120 0.0840 0.119 Uiso 0.47(2) 1 calc PR B 2
H31E H 0.6020 0.6561 0.1639 0.119 Uiso 0.47(2) 1 calc PR B 2
H31F H 0.5615 0.5807 0.1200 0.119 Uiso 0.47(2) 1 calc PR B 2
C32 C 0.5246(2) 0.5710(4) 0.3279(4) 0.0545(15) Uani 0.50 1 d PGU . 3
C33 C 0.4930(3) 0.5772(5) 0.2532(4) 0.0549(15) Uani 0.50 1 d PGU . 3
H33A H 0.4815 0.5174 0.2243 0.066 Uiso 0.50 1 d PR . 3
C34 C 0.4779(3) 0.6698(5) 0.2203(4) 0.0549(15) Uani 0.50 1 d PGU . 3
H34A H 0.4561 0.6740 0.1687 0.066 Uiso 0.50 1 d PR . 3
C35 C 0.4945(3) 0.7562(5) 0.2621(4) 0.0538(15) Uani 0.50 1 d PGU . 3
H35A H 0.4841 0.8202 0.2394 0.065 Uiso 0.50 1 d PR . 3
C36 C 0.5261(3) 0.7501(4) 0.3368(4) 0.0526(15) Uani 0.50 1 d PGU . 3
H36A H 0.5375 0.8098 0.3657 0.063 Uiso 0.50 1 d PR . 3
C37 C 0.5412(2) 0.6575(4) 0.3697(4) 0.0536(15) Uani 0.50 1 d PGU . 3
H37A H 0.5630 0.6533 0.4213 0.064 Uiso 0.50 1 d PR . 3
C1' C 0.5113(5) 0.5027(7) 0.4985(5) 0.087(5) Uiso 0.25 1 d PG . 4
C2' C 0.5073(5) 0.5873(9) 0.5407(4) 0.087(5) Uiso 0.25 1 d PGD . 4
H2'A H 0.5326 0.6370 0.5514 0.104 Uiso 0.25 1 d PR . 4
C3' C 0.4667(6) 0.5999(11) 0.5673(6) 0.087(5) Uiso 0.25 1 d PG . 4
H3'A H 0.4639 0.6582 0.5965 0.104 Uiso 0.25 1 d PR . 4
C4' C 0.4301(6) 0.5279(13) 0.5518(8) 0.087(5) Uiso 0.25 1 d PG . 4
H4'A H 0.4021 0.5366 0.5702 0.104 Uiso 0.25 1 d PR . 4
C5' C 0.4341(6) 0.4434(12) 0.5096(8) 0.087(5) Uiso 0.25 1 d PG . 4
H5'A H 0.4088 0.3937 0.4988 0.104 Uiso 0.25 1 d PR . 4
C6' C 0.4747(5) 0.4308(8) 0.4829(6) 0.087(5) Uiso 0.25 1 d PGD . 4
H6'A H 0.4775 0.3724 0.4538 0.104 Uiso 0.25 1 d PR . 4
O2W O 0.5000 0.3159(8) 0.2500 0.036(2) Uani 0.50 2 d SPU C 4
H2C H 0.5098 0.3627 0.2837 0.054 Uiso 0.25 1 d PR C 4
H2D H 0.4959 0.2583 0.2690 0.054 Uiso 0.25 1 d PR C 4

loop_
_atom_site_aniso_label
_atom_site_aniso_U_11
_atom_site_aniso_U_22
_atom_site_aniso_U_33
_atom_site_aniso_U_23
_atom_site_aniso_U_13
_atom_site_aniso_U_12
I3 0.0785(18) 0.175(3) 0.100(2) 0.079(2) 0.0163(16) 0.0193(19)
Cd1 0.0134(2) 0.0126(2) 0.0179(3) -0.00057(16) -0.00047(17) -0.00004(16)
I1 0.0538(6) 0.0549(6) 0.1117(10) 0.0134(6) 0.0219(6) 0.0033(5)
N1 0.0187(18) 0.0119(17) 0.024(2) 0.0002(15) 0.0020(15) 0.0009(14)
N2 0.0158(17) 0.0134(17) 0.023(2) -0.0037(15) 0.0022(15) 0.0003(14)
O1 0.0370(19) 0.0204(16) 0.0225(17) 0.0047(13) 0.0076(15) 0.0123(14)
O2 0.0205(16) 0.0332(19) 0.0283(18) 0.0135(15) 0.0051(14) 0.0099(14)
O3 0.0289(18) 0.0369(19) 0.0174(17) 0.0000(15) 0.0009(14) -0.0015(15)
O4 0.0336(19) 0.0236(17) 0.0202(17) -0.0009(13) 0.0049(14) -0.0057(14)
O5 0.0276(19) 0.037(2) 0.036(2) 0.0061(17) 0.0109(16) 0.0000(16)
S1 0.0189(5) 0.0238(6) 0.0156(5) 0.0031(4) 0.0035(4) -0.0017(4)
C1 0.027(2) 0.025(2) 0.021(2) -0.0022(19) 0.0032(19) 0.010(2)
C2 0.021(2) 0.029(3) 0.024(2) 0.002(2) 0.0019(19) 0.007(2)
C3 0.048(3) 0.022(2) 0.021(3) -0.003(2) -0.002(2) 0.004(2)
C4 0.051(3) 0.024(3) 0.020(3) 0.002(2) -0.005(2) 0.013(2)
C5 0.017(2) 0.019(2) 0.019(2) -0.0007(17) 0.0048(17) 0.0003(17)
C6 0.028(2) 0.020(2) 0.019(2) -0.0030(18) 0.0010(19) 0.0040(19)
C7 0.027(2) 0.022(2) 0.020(2) 0.0046(19) 0.0028(19) 0.0046(19)
C8 0.015(2) 0.022(2) 0.019(2) 0.0047(18) 0.0046(17) 0.0041(17)
C9 0.019(2) 0.020(2) 0.017(2) -0.0023(17) 0.0015(17) 0.0023(18)
C10 0.015(2) 0.016(2) 0.020(2) 0.0010(17) 0.0057(17) 0.0024(17)
C11 0.027(2) 0.021(2) 0.018(2) 0.0026(18) 0.0074(19) 0.0033(19)
C12 0.026(2) 0.021(2) 0.020(2) -0.0031(18) 0.0072(19) 0.0023(19)
C13 0.024(2) 0.015(2) 0.026(2) 0.0019(18) 0.0134(19) 0.0043(18)
C14 0.018(2) 0.018(2) 0.021(2) -0.0017(18) 0.0051(18) -0.0006(17)
C15 0.018(2) 0.024(2) 0.021(2) -0.0073(19) 0.0006(18) -0.0017(18)
C16 0.022(2) 0.025(2) 0.027(3) -0.007(2) 0.0065(19) -0.0034(19)
C17 0.024(2) 0.033(3) 0.024(2) -0.011(2) 0.008(2) -0.007(2)
C18 0.025(2) 0.023(2) 0.021(2) -0.0066(19) 0.0020(19) -0.0062(19)
C19 0.023(2) 0.030(3) 0.020(2) 0.011(2) 0.0033(19) 0.011(2)
C20 0.023(2) 0.025(2) 0.022(2) 0.0072(19) 0.0051(19) 0.0049(19)
C21 0.020(2) 0.036(3) 0.031(3) -0.013(2) 0.009(2) -0.012(2)
C22 0.030(3) 0.073(5) 0.049(4) -0.044(3) 0.018(3) -0.023(3)
C23 0.030(3) 0.083(5) 0.060(4) 0.052(4) 0.024(3) 0.022(3)
C24 0.021(3) 0.059(4) 0.039(3) 0.025(3) 0.009(2) 0.015(3)
C25 0.028(2) 0.025(2) 0.026(3) 0.008(2) 0.008(2) -0.001(2)
C26 0.040(5) 0.029(5) 0.033(6) 0.007(5) 0.001(5) -0.004(4)
C27 0.043(5) 0.031(4) 0.034(5) 0.006(4) -0.002(4) 0.000(4)
C28 0.046(5) 0.026(4) 0.028(5) 0.005(4) 0.000(4) 0.000(3)
C29 0.042(6) 0.023(5) 0.023(5) 0.004(4) 0.009(4) -0.002(4)
C30 0.041(7) 0.021(6) 0.021(6) 0.000(5) 0.010(5) -0.002(5)
C31 0.093(12) 0.037(8) 0.070(12) 0.027(8) 0.018(11) 0.027(8)
C26' 0.027(5) 0.039(6) 0.047(8) 0.018(6) 0.003(6) 0.002(5)
C27' 0.032(5) 0.041(5) 0.048(7) 0.018(5) 0.004(5) 0.005(4)
C28' 0.037(5) 0.037(5) 0.048(7) 0.020(5) 0.008(5) 0.005(4)
C29' 0.038(6) 0.033(5) 0.044(7) 0.017(5) 0.013(5) 0.001(5)
C30' 0.039(7) 0.031(7) 0.042(8) 0.011(6) 0.013(6) 0.001(6)
C31' 0.063(11) 0.079(15) 0.100(19) 0.058(15) 0.030(13) 0.032(11)
C32 0.052(3) 0.057(3) 0.061(3) -0.012(3) 0.027(3) -0.025(3)
C33 0.053(3) 0.057(3) 0.061(3) -0.012(3) 0.026(3) -0.024(3)
C34 0.053(3) 0.057(3) 0.061(3) -0.012(3) 0.026(3) -0.025(3)
C35 0.052(3) 0.056(3) 0.061(3) -0.012(3) 0.028(3) -0.025(3)
C36 0.051(3) 0.055(3) 0.059(3) -0.012(3) 0.028(3) -0.027(3)
C37 0.052(3) 0.056(3) 0.060(3) -0.012(3) 0.028(3) -0.026(3)
O2W 0.038(3) 0.035(3) 0.035(3) 0.000 0.0095(12) 0.000

loop_
_atom_type_symbol
_atom_type_description
_atom_type_scat_dispersion_real
_atom_type_scat_dispersion_imag
_atom_type_scat_source
C C 0.0033 0.0016 'International Tables Vol C Tables 4.2.6.8 and 6.1.1.4'
H H 0.0000 0.0000 'International Tables Vol C Tables 4.2.6.8 and 6.1.1.4'
N N 0.0061 0.0033 'International Tables Vol C Tables 4.2.6.8 and 6.1.1.4'
O O 0.0106 0.0060 'International Tables Vol C Tables 4.2.6.8 and 6.1.1.4'
S S 0.1246 0.1234 'International Tables Vol C Tables 4.2.6.8 and 6.1.1.4'
I I -0.4742 1.8119 'International Tables Vol C Tables 4.2.6.8 and 6.1.1.4'
Cd Cd -0.8075 1.2024 'International Tables Vol C Tables 4.2.6.8 and 6.1.1.4'

loop_
_geom_angle_atom_site_label_1
_geom_angle_atom_site_label_2
_geom_angle_atom_site_label_3
_geom_angle
_geom_angle_site_symmetry_1
_geom_angle_site_symmetry_3
C5' I3 C3' 124.5(10) 5_666 5_666
C5' I3 C1' 60.7(7) 5_666 .
C3' I3 C1' 67.8(7) 5_666 .
C5' I3 C6' 34.0(4) 5_666 5_666
C3' I3 C6' 94.2(6) 5_666 5_666
C1' I3 C6' 27.1(6) . 5_666
C5' I3 C2' 95.2(8) 5_666 5_666
C3' I3 C2' 32.3(3) 5_666 5_666
C1' I3 C2' 35.7(6) . 5_666
C6' I3 C2' 62.6(3) 5_666 5_666
O3 Cd1 O3 180.000(1) 7_656 .
O3 Cd1 N1 90.90(13) 7_656 .
O3 Cd1 N1 89.10(13) . .
O3 Cd1 N1 89.10(13) 7_656 7_656
O3 Cd1 N1 90.90(13) . 7_656
N1 Cd1 N1 180.000(1) . 7_656
O3 Cd1 N2 88.96(13) 7_656 .
O3 Cd1 N2 91.04(13) . .
N1 Cd1 N2 88.04(12) . .
N1 Cd1 N2 91.96(12) 7_656 .
O3 Cd1 N2 91.04(13) 7_656 7_656
O3 Cd1 N2 88.96(13) . 7_656
N1 Cd1 N2 91.96(12) . 7_656
N1 Cd1 N2 88.04(12) 7_656 7_656
N2 Cd1 N2 180.00(19) . 7_656
C32 I1 H2C 94.3 . .
C7 N1 C3 116.5(4) . .
C7 N1 Cd1 124.8(3) . .
C3 N1 Cd1 118.6(3) . .
C18 N2 C14 117.3(4) . .
C18 N2 Cd1 120.5(3) . .
C14 N2 Cd1 122.2(3) . .
C8 O1 C1 116.3(3) . .
C19 O2 C2 116.9(4) . .
S1 O3 Cd1 164.5(2) . .
O5 S1 O4 115.1(2) . .
O5 S1 O3 111.7(2) . .
O4 S1 O3 111.7(2) . .
O5 S1 C25 105.9(2) . .
O4 S1 C25 107.2(2) . .
O3 S1 C25 104.2(2) . .
O1 C1 C2 107.4(4) . .
O1 C1 H1A 110.2 . .
C2 C1 H1A 110.2 . .
O1 C1 H1B 110.2 . .
C2 C1 H1B 110.2 . .
H1A C1 H1B 108.5 . .
O2 C2 C1 107.8(4) . .
O2 C2 H2A 110.1 . .
C1 C2 H2A 110.1 . .
O2 C2 H2B 110.1 . .
C1 C2 H2B 110.1 . .
H2A C2 H2B 108.5 . .
N1 C3 C4 123.5(5) . .
N1 C3 H3 118.2 . .
C4 C3 H3 118.2 . .
C3 C4 C5 120.8(5) . .
C3 C4 H4 119.6 . .
C5 C4 H4 119.6 . .
C6 C5 C4 115.3(4) . .
C6 C5 C10 122.0(4) . .
C4 C5 C10 122.7(4) . .
C7 C6 C5 120.4(4) . .
C7 C6 H6 119.8 . .
C5 C6 H6 119.8 . .
N1 C7 C6 123.4(4) . .
N1 C7 H7 118.3 . .
C6 C7 H7 118.3 . .
O1 C8 C9 123.9(4) . .
O1 C8 C13 115.5(4) . .
C9 C8 C13 120.6(4) . .
C8 C9 C10 120.5(4) . .
C8 C9 H9 119.7 . .
C10 C9 H9 119.7 . .
C11 C10 C9 118.8(4) . .
C11 C10 C5 120.8(4) . .
C9 C10 C5 120.4(4) . .
C12 C11 C10 120.3(4) . .
C12 C11 H11 119.9 . .
C10 C11 H11 119.9 . .
C13 C12 C11 120.5(4) . .
C13 C12 H12 119.7 . .
C11 C12 H12 119.7 . .
C8 C13 C12 119.2(4) . .
C8 C13 H13 120.4 . .
C12 C13 H13 120.4 . .
N2 C14 C15 123.2(4) . .
N2 C14 H14 118.4 . .
C15 C14 H14 118.4 . .
C14 C15 C16 119.7(4) . .
C14 C15 H15 120.2 . .
C16 C15 H15 120.2 . .
C15 C16 C17 116.6(4) . .
C15 C16 C21 121.9(4) . .
C17 C16 C21 121.5(4) . .
C18 C17 C16 120.0(5) . .
C18 C17 H17 120.0 . .
C16 C17 H17 120.0 . .
N2 C18 C17 123.2(4) . .
N2 C18 H18 118.4 . .
C17 C18 H18 118.4 . .
O2 C19 C20 116.3(4) . .
O2 C19 C24 123.2(4) . .
C20 C19 C24 120.5(4) . .
C19 C20 C21 120.4(4) . 2_665
C19 C20 H20 119.8 . .
C21 C20 H20 119.8 2_665 .
C22 C21 C20 118.9(4) . 2_645
C22 C21 C16 121.0(4) . .
C20 C21 C16 120.1(4) 2_645 .
C23 C22 C21 121.1(5) 2_645 .
C23 C22 H22 119.5 2_645 .
C21 C22 H22 119.5 . .
C22 C23 C24 120.2(5) 2_665 .
C22 C23 H23 119.9 2_665 .
C24 C23 H23 119.9 . .
C19 C24 C23 118.9(5) . .
C19 C24 H24 120.5 . .
C23 C24 H24 120.5 . .
C26 C25 C30 120.4(14) . .
C26 C25 C30' 112.0(16) . .
C30 C25 C30' 9(2) . .
C26 C25 C26' 21.6(9) . .
C30 C25 C26' 126.8(13) . .
C30' C25 C26' 118.3(16) . .
C26 C25 S1 122.7(8) . .
C30 C25 S1 115.5(11) . .
C30' C25 S1 124.1(14) . .
C26' C25 S1 116.8(9) . .
C25 C26 C27 118.3(13) . .
C25 C26 H26 118.6 . .
C27 C26 H26 123.1 . .
C25 C26 H26' 107.6 . .
C27 C26 H26' 124.0 . .
H26 C26 H26' 31.4 . .
C28 C27 C26 122.0(12) . .
C28 C27 H27 119.9 . .
C26 C27 H27 118.1 . .
C28 C27 H27' 123.2 . .
C26 C27 H27' 96.7 . .
H27 C27 H27' 47.9 . .
C27 C28 C29 117.1(11) . .
C27 C28 C31 119.4(14) . .
C29 C28 C31 123.5(13) . .
C30 C29 C28 120.1(16) . .
C30 C29 H29 120.4 . .
C28 C29 H29 119.5 . .
C30 C29 H29' 152.9 . .
C28 C29 H29' 85.8 . .
H29 C29 H29' 34.4 . .
C25 C30 C29 122(2) . .
C25 C30 H30 119.1 . .
C29 C30 H30 119.1 . .
C25 C30 H30' 139.3 . .
C29 C30 H30' 99.0 . .
H30 C30 H30' 20.2 . .
C28 C31 H31A 109.5 . .
C28 C31 H31B 109.5 . .
H31A C31 H31B 109.5 . .
C28 C31 H31C 109.5 . .
H31A C31 H31C 109.5 . .
H31B C31 H31C 109.5 . .
C27' C26' C25 118.7(15) . .
C27' C26' H26 112.4 . .
C25 C26' H26 110.7 . .
C27' C26' H26' 118.1 . .
C25 C26' H26' 123.0 . .
H26 C26' H26' 40.8 . .
C28' C27' C26' 121.9(14) . .
C28' C27' H27 89.8 . .
C26' C27' H27 119.3 . .
C28' C27' H27' 117.4 . .
C26' C27' H27' 120.6 . .
H27 C27' H27' 61.2 . .
C27' C28' C29' 120.3(13) . .
C27' C28' C31' 124.4(15) . .
C29' C28' C31' 115.2(16) . .
C28' C29' C30' 121(2) . .
C28' C29' H29 147.4 . .
C30' C29' H29 91.1 . .
C28' C29' H29' 121.7 . .
C30' C29' H29' 116.9 . .
H29 C29' H29' 25.7 . .
C29' C30' C25 119(3) . .
C29' C30' H30 137.7 . .
C25 C30' H30 103.3 . .
C29' C30' H30' 122.0 . .
C25 C30' H30' 119.1 . .
H30 C30' H30' 15.8 . .
C28' C31' H31D 109.5 . .
C28' C31' H31E 109.5 . .
H31D C31' H31E 109.5 . .
C28' C31' H31F 109.5 . .
H31D C31' H31F 109.5 . .
H31E C31' H31F 109.5 . .
C33 C32 C37 120.0 . .
C33 C32 C33 18.5(6) . 2_655
C37 C32 C33 118.63(13) . 2_655
C33 C32 C34 60.1(5) . 2_655
C37 C32 C34 63.4(4) . 2_655
C33 C32 C34 55.2(4) 2_655 2_655
C33 C32 I1 115.7(3) . .
C37 C32 I1 124.3(3) . .
C33 C32 I1 114.3(3) 2_655 .
C34 C32 I1 161.1(5) 2_655 .
C33 C33 C34 94.5(8) 2_655 .
C33 C33 C32 82.7(18) 2_655 .
C34 C33 C32 120.0 . .
C33 C33 C32 78.9(17) 2_655 2_655
C34 C33 C32 68.6(3) . 2_655
C32 C33 C32 160.3(6) . 2_655
C33 C33 C34 68.0(9) 2_655 2_655
C34 C33 C34 57.8(5) . 2_655
C32 C33 C34 66.1(5) . 2_655
C32 C33 C34 112.3(5) 2_655 2_655
C33 C33 H33A 92.8 2_655 .
C34 C33 H33A 120.0 . .
C32 C33 H33A 120.0 . .
C32 C33 H33A 54.8 2_655 .
C34 C33 H33A 159.6 2_655 .
C35 C34 C33 124.4(6) 2_655 .
C35 C34 C35 25.4(5) 2_655 .
C33 C34 C35 120.0 . .
C35 C34 C34 59.9(6) 2_655 2_655
C33 C34 C34 64.82(6) . 2_655
C35 C34 C34 59.67(10) . 2_655
C35 C34 C36 58.0(3) 2_655 2_655
C33 C34 C36 154.7(6) . 2_655
C35 C34 C36 73.4(4) . 2_655
C34 C34 C36 113.9(8) 2_655 2_655
C35 C34 C33 113.3(10) 2_655 2_655
C33 C34 C33 17.4(5) . 2_655
C35 C34 C33 116.8(5) . 2_655
C34 C34 C33 57.3(5) 2_655 2_655
C36 C34 C33 139.0(10) 2_655 2_655
C35 C34 C37 109.1(7) 2_655 2_655
C33 C34 C37 108.69(16) . 2_655
C35 C34 C37 127.75(19) . 2_655
C34 C34 C37 139.4(10) 2_655 2_655
C36 C34 C37 54.3(5) 2_655 2_655
C33 C34 C37 103.8(5) 2_655 2_655
C35 C34 C32 139.5(8) 2_655 2_655
C33 C34 C32 56.2(5) . 2_655
C35 C34 C32 162.9(6) . 2_655
C34 C34 C32 108.0(6) 2_655 2_655
C36 C34 C32 104.2(7) 2_655 2_655
C33 C34 C32 53.78(19) 2_655 2_655
C37 C34 C32 52.5(4) 2_655 2_655
C35 C34 H34A 109.7 2_655 .
C33 C34 H34A 120.0 . .
C35 C34 H34A 120.0 . .
C34 C34 H34A 158.5 2_655 .
C36 C34 H34A 51.8 2_655 .
C33 C34 H34A 120.2 2_655 .
C37 C34 H34A 21.2 2_655 .
C32 C34 H34A 66.5 2_655 .
C35 C35 C34 77.6(8) 2_655 2_655
C35 C35 C36 111.8(16) 2_655 .
C34 C35 C36 64.1(5) 2_655 .
C35 C35 C34 77.0(8) 2_655 .
C34 C35 C34 60.4(5) 2_655 .
C36 C35 C34 120.0 . .
C35 C35 C36 48.9(12) 2_655 2_655
C34 C35 C36 101.4(5) 2_655 2_655
C36 C35 C36 159.7(7) . 2_655
C34 C35 C36 55.54(14) . 2_655
C35 C35 H35A 81.6 2_655 .
C34 C35 H35A 158.4 2_655 .
C36 C35 H35A 120.0 . .
C34 C35 H35A 120.0 . .
C36 C35 H35A 68.2 2_655 .
C35 C36 C37 120.0 . .
C35 C36 C34 57.8(5) . 2_655
C37 C36 C34 66.2(4) . 2_655
C35 C36 C35 19.3(5) . 2_655
C37 C36 C35 117.24(10) . 2_655
C34 C36 C35 51.0(4) 2_655 2_655
C35 C36 H36A 120.0 . .
C37 C36 H36A 120.0 . .
C34 C36 H36A 159.3 2_655 .
C35 C36 H36A 119.1 2_655 .
C36 C37 C32 120.0 . .
C36 C37 C34 59.47(8) . 2_655
C32 C37 C34 64.08(10) . 2_655
C36 C37 H37A 120.0 . .
C32 C37 H37A 120.0 . .
C34 C37 H37A 160.9 2_655 .
C1' C1' C6' 112(3) 5_666 5_666
C1' C1' C2' 79(2) 5_666 .
C6' C1' C2' 34.1(13) 5_666 .
C1' C1' C6' 42(2) 5_666 .
C6' C1' C6' 153.4(14) 5_666 .
C2' C1' C6' 120.0 . .
C1' C1' C2' 73.6(17) 5_666 5_666
C6' C1' C2' 169.9(14) 5_666 5_666
C2' C1' C2' 152.5(11) . 5_666
C6' C1' C2' 32.8(11) . 5_666
C1' C1' C5' 162(2) 5_666 5_666
C6' C1' C5' 51.9(10) 5_666 5_666
C2' C1' C5' 85.8(7) . 5_666
C6' C1' C5' 154.1(7) . 5_666
C2' C1' C5' 121.3(15) 5_666 5_666
C1' C1' I3 162(2) 5_666 .
C6' C1' I3 85.7(14) 5_666 .
C2' C1' I3 118.9(3) . .
C6' C1' I3 120.8(3) . .
C2' C1' I3 88.6(11) 5_666 .
C5' C1' I3 34.2(5) 5_666 .
C1' C1' C3' 116(2) 5_666 5_666
C6' C1' C3' 130.0(18) 5_666 5_666
C2' C1' C3' 164.1(6) . 5_666
C6' C1' C3' 75.8(7) . 5_666
C2' C1' C3' 43.0(7) 5_666 5_666
C5' C1' C3' 78.4(9) 5_666 5_666
I3 C1' C3' 45.8(6) . 5_666
C6' C2' C1' 44.5(15) 5_666 .
C6' C2' C3' 163.3(15) 5_666 .
C1' C2' C3' 120.0 . .
C6' C2' C1' 71.4(16) 5_666 5_666
C1' C2' C1' 27.5(10) . 5_666
C3' C2' C1' 92.7(10) . 5_666
C6' C2' I3 126.1(18) 5_666 5_666
C1' C2' I3 83.2(4) . 5_666
C3' C2' I3 37.3(4) . 5_666
C1' C2' I3 55.7(9) 5_666 5_666
C6' C2' H2'A 75.8 5_666 .
C1' C2' H2'A 120.0 . .
C3' C2' H2'A 120.0 . .
C1' C2' H2'A 147.2 5_666 .
I3 C2' H2'A 156.0 5_666 .
C4' C3' C2' 120.0 . .
C4' C3' I3 13.7(3) . 5_666
C2' C3' I3 110.3(5) . 5_666
C4' C3' C1' 75.8(6) . 5_666
C2' C3' C1' 44.3(6) . 5_666
I3 C3' C1' 66.4(7) 5_666 5_666
C4' C3' H3'A 120.0 . .
C2' C3' H3'A 120.0 . .
I3 C3' H3'A 128.6 5_666 .
C1' C3' H3'A 164.1 5_666 .
I3 C4' C3' 110.7(18) 5_666 .
I3 C4' C5' 44(3) 5_666 .
C3' C4' C5' 120.0 . .
I3 C4' H4'A 111.8 5_666 .
C3' C4' H4'A 120.0 . .
C5' C4' H4'A 120.0 . .
I3 C5' C4' 14.0(7) 5_666 .
I3 C5' C6' 118.8(6) 5_666 .
C4' C5' C6' 120.0 . .
I3 C5' C1' 85.1(10) 5_666 5_666
C4' C5' C1' 85.8(8) . 5_666
C6' C5' C1' 34.3(8) . 5_666
I3 C5' H5'A 119.2 5_666 .
C4' C5' H5'A 120.0 . .
C6' C5' H5'A 120.0 . .
C1' C5' H5'A 154.1 5_666 .
C2' C6' C1' 101.4(19) 5_666 5_666
C2' C6' C5' 163.3(16) 5_666 .
C1' C6' C5' 93.8(14) 5_666 .
C2' C6' C1' 75.8(14) 5_666 .
C1' C6' C1' 26.6(15) 5_666 .
C5' C6' C1' 120.0 . .
C2' C6' I3 163.3(12) 5_666 5_666
C1' C6' I3 67.2(15) 5_666 5_666
C5' C6' I3 27.2(4) . 5_666
C1' C6' I3 93.7(4) . 5_666
C2' C6' H6'A 44.5 5_666 .
C1' C6' H6'A 145.9 5_666 .
C5' C6' H6'A 120.0 . .
C1' C6' H6'A 120.0 . .
I3 C6' H6'A 145.6 5_666 .
H2C O2W H2D 115.0 . .

loop_
_geom_bond_atom_site_label_1
_geom_bond_atom_site_label_2
_geom_bond_distance
_geom_bond_site_symmetry_2
I3 C5' 1.135(12) 5_666
I3 C3' 1.575(12) 5_666
I3 C1' 2.013(12) .
I3 C6' 2.178(13) 5_666
I3 C2' 2.436(13) 5_666
Cd1 O3 2.283(3) 7_656
Cd1 O3 2.283(3) .
Cd1 N1 2.320(4) .
Cd1 N1 2.320(4) 7_656
Cd1 N2 2.326(4) .
Cd1 N2 2.326(4) 7_656
I1 C32 2.154(6) .
I1 H2C 1.7911 .
N1 C7 1.334(6) .
N1 C3 1.340(6) .
N2 C18 1.337(6) .
N2 C14 1.339(6) .
O1 C8 1.373(5) .
O1 C1 1.436(6) .
O2 C19 1.374(5) .
O2 C2 1.432(5) .
O3 S1 1.465(4) .
O4 S1 1.449(3) .
O5 S1 1.443(4) .
S1 C25 1.776(5) .
C1 C2 1.497(7) .
C1 H1A 0.9700 .
C1 H1B 0.9700 .
C2 H2A 0.9700 .
C2 H2B 0.9700 .
C3 C4 1.365(7) .
C3 H3 0.9300 .
C4 C5 1.397(7) .
C4 H4 0.9300 .
C5 C6 1.393(6) .
C5 C10 1.486(6) .
C6 C7 1.380(6) .
C6 H6 0.9300 .
C7 H7 0.9300 .
C8 C9 1.382(6) .
C8 C13 1.384(6) .
C9 C10 1.395(6) .
C9 H9 0.9300 .
C10 C11 1.392(6) .
C11 C12 1.390(7) .
C11 H11 0.9300 .
C12 C13 1.385(6) .
C12 H12 0.9300 .
C13 H13 0.9300 .
C14 C15 1.383(6) .
C14 H14 0.9300 .
C15 C16 1.393(7) .
C15 H15 0.9300 .
C16 C17 1.399(7) .
C16 C21 1.482(6) .
C17 C18 1.373(7) .
C17 H17 0.9300 .
C18 H18 0.9300 .
C19 C20 1.383(7) .
C19 C24 1.389(7) .
C20 C21 1.390(6) 2_665
C20 H20 0.9300 .
C21 C22 1.387(7) .
C21 C20 1.390(6) 2_645
C22 C23 1.372(8) 2_645
C22 H22 0.9300 .
C23 C22 1.372(8) 2_665
C23 C24 1.399(7) .
C23 H23 0.9300 .
C24 H24 0.9300 .
C25 C26 1.357(19) .
C25 C30 1.36(3) .
C26 C27 1.401(19) .
C26 H26 0.9300 .
C27 C28 1.392(16) .
C27 H27 0.9301 .
C28 C29 1.393(18) .
C28 C31 1.512(19) .
C29 C30 1.37(3) .
C29 H29 0.9302 .
C29 H29' 0.8773 .
C30 H30 0.9299 .
C30 H30' 0.8037 .
C31 H31A 0.9600 .
C31 H31B 0.9600 .
C31 H31C 0.9600 .
C26' C27' 1.39(2) .
C26' H26 0.9466 .
C26' H26' 0.9300 .
C27' C28' 1.36(2) .
C27' H27 1.1410 .
C27' H27' 0.9300 .
C28' C29' 1.36(2) .
C28' C31' 1.50(2) .
C29' C30' 1.40(3) .
C29' H29 1.1903 .
C29' H29' 0.9300 .
C30' H30 1.1037 .
C30' H30' 0.9302 .
C31' H31D 0.9600 .
C31' H31E 0.9600 .
C31' H31F 0.9600 .
C32 C33 1.3900 .
C32 C37 1.3900 .
C32 C33 1.405(14) 2_655
C32 C34 1.575(7) 2_655
C33 C33 0.449(15) 2_655
C33 C34 1.3900 .
C33 C32 1.405(13) 2_655
C33 C34 1.494(7) 2_655
C33 H33A 0.9600 .
C34 C35 1.387(9) 2_655
C34 C35 1.3900 .
C34 C34 1.398(14) 2_655
C34 C36 1.474(10) 2_655
C34 C33 1.494(9) 2_655
C34 C37 1.566(12) 2_655
C34 C32 1.575(8) 2_655
C34 H34A 0.9600 .
C35 C35 0.611(13) 2_655
C35 C34 1.387(7) 2_655
C35 C36 1.3900 .
C35 C36 1.713(14) 2_655
C35 H35A 0.9599 .
C36 C37 1.3900 .
C36 C34 1.474(8) 2_655
C36 C35 1.713(14) 2_655
C36 H36A 0.9600 .
C37 C34 1.566(13) 2_655
C37 H37A 0.9600 .
C1' C1' 0.67(2) 5_666
C1' C6' 0.99(2) 5_666
C1' C2' 1.3900 .
C1' C6' 1.3900 .
C1' C2' 1.42(2) 5_666
C1' C5' 1.76(2) 5_666
C1' C3' 2.03(2) 5_666
C2' C6' 0.79(2) 5_666
C2' C3' 1.3900 .
C2' C1' 1.42(2) 5_666
C2' I3 2.436(15) 5_666
C2' H2'A 0.9600 .
C3' C4' 1.3900 .
C3' I3 1.575(18) 5_666
C3' C1' 2.03(3) 5_666
C3' H3'A 0.9600 .
C4' I3 0.397(16) 5_666
C4' C5' 1.3900 .
C4' H4'A 0.9598 .
C5' I3 1.135(19) 5_666
C5' C6' 1.3900 .
C5' C1' 1.76(2) 5_666
C5' H5'A 0.9601 .
C6' C2' 0.79(3) 5_666
C6' C1' 0.99(2) 5_666
C6' I3 2.178(16) 5_666
C6' H6'A 0.9600 .
O2W H2C 0.8617 .
O2W H2D 0.8672 .

loop_
_geom_torsion_atom_site_label_1
_geom_torsion_atom_site_label_2
_geom_torsion_atom_site_label_3
_geom_torsion_atom_site_label_4
_geom_torsion
_geom_torsion_site_symmetry_1
_geom_torsion_site_symmetry_4
O3 Cd1 N1 C7 29.3(4) 7_656 .
O3 Cd1 N1 C7 -150.7(4) . .
N1 Cd1 N1 C7 -127(100) 7_656 .
N2 Cd1 N1 C7 118.2(4) . .
N2 Cd1 N1 C7 -61.8(4) 7_656 .
O3 Cd1 N1 C3 -155.1(4) 7_656 .
O3 Cd1 N1 C3 24.9(4) . .
N1 Cd1 N1 C3 49(100) 7_656 .
N2 Cd1 N1 C3 -66.2(4) . .
N2 Cd1 N1 C3 113.8(4) 7_656 .
O3 Cd1 N2 C18 17.4(3) 7_656 .
O3 Cd1 N2 C18 -162.6(3) . .
N1 Cd1 N2 C18 -73.6(3) . .
N1 Cd1 N2 C18 106.4(3) 7_656 .
N2 Cd1 N2 C18 139(100) 7_656 .
O3 Cd1 N2 C14 -163.6(3) 7_656 .
O3 Cd1 N2 C14 16.4(3) . .
N1 Cd1 N2 C14 105.5(3) . .
N1 Cd1 N2 C14 -74.5(3) 7_656 .
N2 Cd1 N2 C14 -42(100) 7_656 .
O3 Cd1 O3 S1 64(100) 7_656 .
N1 Cd1 O3 S1 -142.4(9) . .
N1 Cd1 O3 S1 37.6(9) 7_656 .
N2 Cd1 O3 S1 -54.3(9) . .
N2 Cd1 O3 S1 125.7(9) 7_656 .
Cd1 O3 S1 O5 -120.8(8) . .
Cd1 O3 S1 O4 9.8(9) . .
Cd1 O3 S1 C25 125.3(8) . .
C8 O1 C1 C2 -167.3(4) . .
C19 O2 C2 C1 -175.3(4) . .
O1 C1 C2 O2 -73.6(5) . .
C7 N1 C3 C4 2.5(8) . .
Cd1 N1 C3 C4 -173.5(5) . .
N1 C3 C4 C5 0.7(9) . .
C3 C4 C5 C6 -3.3(8) . .
C3 C4 C5 C10 177.4(5) . .
C4 C5 C6 C7 2.8(7) . .
C10 C5 C6 C7 -177.9(4) . .
C3 N1 C7 C6 -3.0(7) . .
Cd1 N1 C7 C6 172.7(4) . .
C5 C6 C7 N1 0.3(8) . .
C1 O1 C8 C9 -12.4(6) . .
C1 O1 C8 C13 165.6(4) . .
O1 C8 C9 C10 177.4(4) . .
C13 C8 C9 C10 -0.6(7) . .
C8 C9 C10 C11 -0.1(7) . .
C8 C9 C10 C5 -178.6(4) . .
C6 C5 C10 C11 -6.5(7) . .
C4 C5 C10 C11 172.7(5) . .
C6 C5 C10 C9 172.0(4) . .
C4 C5 C10 C9 -8.7(7) . .
C9 C10 C11 C12 0.1(7) . .
C5 C10 C11 C12 178.6(4) . .
C10 C11 C12 C13 0.5(7) . .
O1 C8 C13 C12 -176.9(4) . .
C9 C8 C13 C12 1.2(7) . .
C11 C12 C13 C8 -1.1(7) . .
C18 N2 C14 C15 0.9(6) . .
Cd1 N2 C14 C15 -178.2(3) . .
N2 C14 C15 C16 -0.6(7) . .
C14 C15 C16 C17 -0.5(7) . .
C14 C15 C16 C21 177.6(5) . .
C15 C16 C17 C18 1.4(7) . .
C21 C16 C17 C18 -176.8(5) . .
C14 N2 C18 C17 0.0(7) . .
Cd1 N2 C18 C17 179.1(4) . .
C16 C17 C18 N2 -1.2(8) . .
C2 O2 C19 C20 176.1(4) . .
C2 O2 C19 C24 -4.6(7) . .
O2 C19 C20 C21 -179.7(5) . 2_665
C24 C19 C20 C21 1.0(8) . 2_665
C15 C16 C21 C22 -148.7(6) . .
C17 C16 C21 C22 29.3(8) . .
C15 C16 C21 C20 30.0(8) . 2_645
C17 C16 C21 C20 -151.9(5) . 2_645
C20 C21 C22 C23 -2.3(11) 2_645 2_645
C16 C21 C22 C23 176.5(7) . 2_645
O2 C19 C24 C23 179.0(6) . .
C20 C19 C24 C23 -1.7(9) . .
C22 C23 C24 C19 0.5(11) 2_665 .
O5 S1 C25 C26 148.2(9) . .
O4 S1 C25 C26 24.8(9) . .
O3 S1 C25 C26 -93.8(9) . .
O5 S1 C25 C30 -45.5(16) . .
O4 S1 C25 C30 -168.9(16) . .
O3 S1 C25 C30 72.5(16) . .
O5 S1 C25 C30' -45(2) . .
O4 S1 C25 C30' -169(2) . .
O3 S1 C25 C30' 73(2) . .
O5 S1 C25 C26' 124.2(10) . .
O4 S1 C25 C26' 0.8(10) . .
O3 S1 C25 C26' -117.8(10) . .
C30 C25 C26 C27 7(2) . .
C30' C25 C26 C27 5(2) . .
C26' C25 C26 C27 -107(4) . .
S1 C25 C26 C27 172.5(9) . .
C25 C26 C27 C28 -2.3(19) . .
C26 C27 C28 C29 -1.6(19) . .
C26 C27 C28 C31 179.4(14) . .
C27 C28 C29 C30 1(2) . .
C31 C28 C29 C30 180.0(19) . .
C26 C25 C30 C29 -8(3) . .
C30' C25 C30 C29 7(20) . .
C26' C25 C30 C29 17(4) . .
S1 C25 C30 C29 -174.3(18) . .
C28 C29 C30 C25 4(3) . .
C26 C25 C26' C27' 71(4) . .
C30 C25 C26' C27' -9(3) . .
C30' C25 C26' C27' -7(3) . .
S1 C25 C26' C27' -177.3(11) . .
C25 C26' C27' C28' 4(2) . .
C26' C27' C28' C29' -2(3) . .
C26' C27' C28' C31' 175.2(17) . .
C27' C28' C29' C30' 3(3) . .
C31' C28' C29' C30' -174(2) . .
C28' C29' C30' C25 -6(4) . .
C26 C25 C30' C29' -15(4) . .
C30 C25 C30' C29' 179(100) . .
C26' C25 C30' C29' 8(4) . .
S1 C25 C30' C29' 177.6(19) . .
C37 C32 C33 C33 91.02(11) . 2_655
C34 C32 C33 C33 69.2(4) 2_655 2_655
I1 C32 C33 C33 -89.9(4) . 2_655
C37 C32 C33 C34 0.0 . .
C33 C32 C33 C34 -91.02(11) 2_655 .
C34 C32 C33 C34 -21.8(4) 2_655 .
I1 C32 C33 C34 179.0(4) . .
C37 C32 C33 C32 111.3(10) . 2_655
C33 C32 C33 C32 20.3(10) 2_655 2_655
C34 C32 C33 C32 89.5(12) 2_655 2_655
I1 C32 C33 C32 -69.7(9) . 2_655
C37 C32 C33 C34 21.8(4) . 2_655
C33 C32 C33 C34 -69.2(4) 2_655 2_655
I1 C32 C33 C34 -159.1(6) . 2_655
C33 C33 C34 C35 -54.4(17) 2_655 2_655
C32 C33 C34 C35 29.7(7) . 2_655
C32 C33 C34 C35 -130.6(10) 2_655 2_655
C34 C33 C34 C35 6.0(4) 2_655 2_655
C33 C33 C34 C35 -84.1(17) 2_655 .
C32 C33 C34 C35 0.0 . .
C32 C33 C34 C35 -160.3(7) 2_655 .
C34 C33 C34 C35 -23.7(4) 2_655 .
C33 C33 C34 C34 -60.5(15) 2_655 2_655
C32 C33 C34 C34 23.7(4) . 2_655
C32 C33 C34 C34 -136.6(9) 2_655 2_655
C33 C33 C34 C36 32.6(14) 2_655 2_655
C32 C33 C34 C36 116.8(16) . 2_655
C32 C33 C34 C36 -43.5(14) 2_655 2_655
C34 C33 C34 C36 93.1(16) 2_655 2_655
C32 C33 C34 C33 84.1(17) . 2_655
C32 C33 C34 C33 -76.2(15) 2_655 2_655
C34 C33 C34 C33 60.5(15) 2_655 2_655
C33 C33 C34 C37 76.2(14) 2_655 2_655
C32 C33 C34 C37 160.3(9) . 2_655
C32 C33 C34 C37 0.0(6) 2_655 2_655
C34 C33 C34 C37 136.6(11) 2_655 2_655
C33 C33 C34 C32 76.2(15) 2_655 2_655
C32 C33 C34 C32 160.3(7) . 2_655
C34 C33 C34 C32 136.6(9) 2_655 2_655
C33 C34 C35 C35 107.8(14) . 2_655
C34 C34 C35 C35 82.9(14) 2_655 2_655
C36 C34 C35 C35 -48.7(10) 2_655 2_655
C33 C34 C35 C35 88.3(15) 2_655 2_655
C37 C34 C35 C35 -48.4(12) 2_655 2_655
C32 C34 C35 C35 35.9(17) 2_655 2_655
C35 C34 C35 C34 -82.9(14) 2_655 2_655
C33 C34 C35 C34 24.9(5) . 2_655
C36 C34 C35 C34 -131.6(11) 2_655 2_655
C33 C34 C35 C34 5.4(4) 2_655 2_655
C37 C34 C35 C34 -131.3(13) 2_655 2_655
C32 C34 C35 C34 -47.0(15) 2_655 2_655
C35 C34 C35 C36 -107.8(14) 2_655 .
C33 C34 C35 C36 0.0 . .
C34 C34 C35 C36 -24.9(5) 2_655 .
C36 C34 C35 C36 -156.5(8) 2_655 .
C33 C34 C35 C36 -19.5(6) 2_655 .
C37 C34 C35 C36 -156.2(11) 2_655 .
C32 C34 C35 C36 -71.9(16) 2_655 .
C35 C34 C35 C36 48.7(10) 2_655 2_655
C33 C34 C35 C36 156.5(8) . 2_655
C34 C34 C35 C36 131.6(11) 2_655 2_655
C33 C34 C35 C36 137.0(11) 2_655 2_655
C37 C34 C35 C36 0.3(5) 2_655 2_655
C32 C34 C35 C36 84.6(16) 2_655 2_655
C35 C35 C36 C37 -87.19(11) 2_655 .
C34 C35 C36 C37 -24.0(4) 2_655 .
C34 C35 C36 C37 0.0 . .
C36 C35 C36 C37 -71.2(6) 2_655 .
C35 C35 C36 C34 -63.2(4) 2_655 2_655
C34 C35 C36 C34 24.0(4) . 2_655
C36 C35 C36 C34 -47.2(5) 2_655 2_655
C34 C35 C36 C35 63.2(4) 2_655 2_655
C34 C35 C36 C35 87.19(11) . 2_655
C36 C35 C36 C35 16.0(5) 2_655 2_655
C35 C36 C37 C32 0.0 . .
C34 C36 C37 C32 -22.1(5) 2_655 .
C35 C36 C37 C32 -21.8(6) 2_655 .
C35 C36 C37 C34 22.1(5) . 2_655
C35 C36 C37 C34 0.3(3) 2_655 2_655
C33 C32 C37 C36 0.0 . .
C33 C32 C37 C36 21.2(7) 2_655 .
C34 C32 C37 C36 21.1(4) 2_655 .
I1 C32 C37 C36 -179.0(4) . .
C33 C32 C37 C34 -21.1(4) . 2_655
C33 C32 C37 C34 0.0(5) 2_655 2_655
I1 C32 C37 C34 159.9(6) . 2_655
C5' I3 C1' C1' 162(5) 5_666 5_666
C3' I3 C1' C1' 4(5) 5_666 5_666
C6' I3 C1' C1' 170(6) 5_666 5_666
C2' I3 C1' C1' -2(4) 5_666 5_666
C5' I3 C1' C6' -7.9(5) 5_666 5_666
C3' I3 C1' C6' -166.4(12) 5_666 5_666
C2' I3 C1' C6' -171.6(14) 5_666 5_666
C5' I3 C1' C2' -16.0(4) 5_666 .
C3' I3 C1' C2' -174.5(5) 5_666 .
C6' I3 C1' C2' -8.1(8) 5_666 .
C2' I3 C1' C2' -179.7(7) 5_666 .
C5' I3 C1' C6' 170.4(6) 5_666 .
C3' I3 C1' C6' 11.9(4) 5_666 .
C6' I3 C1' C6' 178.3(9) 5_666 .
C2' I3 C1' C6' 6.7(6) 5_666 .
C5' I3 C1' C2' 163.8(11) 5_666 5_666
C3' I3 C1' C2' 5.2(3) 5_666 5_666
C6' I3 C1' C2' 171.6(14) 5_666 5_666
C3' I3 C1' C5' -158.5(9) 5_666 5_666
C6' I3 C1' C5' 7.9(5) 5_666 5_666
C2' I3 C1' C5' -163.8(11) 5_666 5_666
C5' I3 C1' C3' 158.5(9) 5_666 5_666
C6' I3 C1' C3' 166.4(12) 5_666 5_666
C2' I3 C1' C3' -5.2(3) 5_666 5_666
C1' C1' C2' C6' -165(3) 5_666 5_666
C6' C1' C2' C6' -171.8(18) . 5_666
C2' C1' C2' C6' -165(3) 5_666 5_666
C5' C1' C2' C6' 5.6(15) 5_666 5_666
I3 C1' C2' C6' 14.5(17) . 5_666
C3' C1' C2' C6' 0.0(17) 5_666 5_666
C1' C1' C2' C3' 6.9(15) 5_666 .
C6' C1' C2' C3' 171.8(18) 5_666 .
C6' C1' C2' C3' 0.0 . .
C2' C1' C2' C3' 6.9(15) 5_666 .
C5' C1' C2' C3' 177.4(4) 5_666 .
I3 C1' C2' C3' -173.7(2) . .
C3' C1' C2' C3' 171.8(18) 5_666 .
C6' C1' C2' C1' 165(3) 5_666 5_666
C6' C1' C2' C1' -6.9(15) . 5_666
C2' C1' C2' C1' 0.0(7) 5_666 5_666
C5' C1' C2' C1' 170.5(18) 5_666 5_666
I3 C1' C2' C1' 179.4(16) . 5_666
C3' C1' C2' C1' 165(3) 5_666 5_666
C1' C1' C2' I3 0.4(12) 5_666 5_666
C6' C1' C2' I3 165(2) 5_666 5_666
C6' C1' C2' I3 -6.5(3) . 5_666
C2' C1' C2' I3 0.4(13) 5_666 5_666
C5' C1' C2' I3 170.9(7) 5_666 5_666
I3 C1' C2' I3 179.8(4) . 5_666
C3' C1' C2' I3 165(2) 5_666 5_666
C6' C2' C3' C4' 20(4) 5_666 .
C1' C2' C3' C4' 0.0 . .
C1' C2' C3' C4' 3.2(7) 5_666 .
I3 C2' C3' C4' 10.7(6) 5_666 .
C6' C2' C3' I3 10(4) 5_666 5_666
C1' C2' C3' I3 -10.7(6) . 5_666
C1' C2' C3' I3 -7.5(3) 5_666 5_666
C6' C2' C3' C1' 17(4) 5_666 5_666
C1' C2' C3' C1' -3.2(7) . 5_666
I3 C2' C3' C1' 7.5(3) 5_666 5_666
C2' C3' C4' I3 -47(3) . 5_666
C1' C3' C4' I3 -45(2) 5_666 5_666
C2' C3' C4' C5' 0.0 . .
I3 C3' C4' C5' 47(3) 5_666 .
C1' C3' C4' C5' 2.3(6) 5_666 .
C3' C4' C5' I3 -89(3) . 5_666
I3 C4' C5' C6' 89(3) 5_666 .
C3' C4' C5' C6' 0.0 . .
I3 C4' C5' C1' 87(2) 5_666 5_666
C3' C4' C5' C1' -2.6(6) . 5_666
I3 C5' C6' C2' -144(5) 5_666 5_666
C4' C5' C6' C2' -160(4) . 5_666
C1' C5' C6' C2' -155(5) 5_666 5_666
I3 C5' C6' C1' 11.4(5) 5_666 5_666
C4' C5' C6' C1' -4.6(11) . 5_666
I3 C5' C6' C1' 16.0(9) 5_666 .
C4' C5' C6' C1' 0.0 . .
C1' C5' C6' C1' 4.6(11) 5_666 .
C4' C5' C6' I3 -16.0(9) . 5_666
C1' C5' C6' I3 -11.4(5) 5_666 5_666
C1' C1' C6' C2' 164(4) 5_666 5_666
C6' C1' C6' C2' 164(3) 5_666 5_666
C2' C1' C6' C2' 174.1(14) . 5_666
C5' C1' C6' C2' 0.0(11) 5_666 5_666
I3 C1' C6' C2' -12.4(13) . 5_666
C3' C1' C6' C2' -3.6(10) 5_666 5_666
C6' C1' C6' C1' 0.0(9) 5_666 5_666
C2' C1' C6' C1' 10(2) . 5_666
C2' C1' C6' C1' -164(4) 5_666 5_666
C5' C1' C6' C1' -164(3) 5_666 5_666
I3 C1' C6' C1' -176(2) . 5_666
C3' C1' C6' C1' -167(3) 5_666 5_666
C1' C1' C6' C5' -10(2) 5_666 .
C6' C1' C6' C5' -10.3(18) 5_666 .
C2' C1' C6' C5' 0.0 . .
C2' C1' C6' C5' -174.1(14) 5_666 .
C5' C1' C6' C5' -174.1(10) 5_666 .
I3 C1' C6' C5' 173.5(3) . .
C3' C1' C6' C5' -177.7(5) 5_666 .
C1' C1' C6' I3 -3.0(18) 5_666 5_666
C6' C1' C6' I3 -3.0(15) 5_666 5_666
C2' C1' C6' I3 7.2(4) . 5_666
C2' C1' C6' I3 -166.9(18) 5_666 5_666
C5' C1' C6' I3 -166.9(13) 5_666 5_666
I3 C1' C6' I3 -179.2(5) . 5_666
C3' C1' C6' I3 -170.5(7) 5_666 5_666
